data_4306617
loop_
_publ_author_name
'Andrian P. Milanov'
'Roland A. Fischer'
'Anjana Devi'

_publ_contact_author
;
        Anjana Devi
        Department of Inorganic Chemistry II
        Ruhr-University Bochum
        Universitaetsstr. 150
        44801 Bochum
        Germany
;
_publ_contact_author_email anjana.devi@ruhr-uni-bochum.de
_publ_contact_author_fax '049 234 321-4174'
_publ_contact_author_phone '049 234 32-24150'
_publ_section_title
;
Synthesis, Characterization, and Thermal Properties of Homoleptic
Rare-Earth Guanidinates: Promising Precursors for MOCVD and ALD of
Rare-Earth Oxide Thin Films
;
_journal_name_full 'Inorganic Chemistry'
_journal_page_first 11405
_journal_page_last 11416
_journal_paper_doi 10.1021/ic801432b
_journal_volume 47
_journal_year 2008
_chemical_formula_sum 'C45 H94 Dy N9'
_chemical_formula_weight 923.79
_chemical_name_common 'Dy(^i^PrN)~2~CN^i^Pr~2~ (3c)'
_chemical_name_systematic
; 
 ? 
;
_space_group_IT_number 15
_symmetry_cell_setting monoclinic
_symmetry_space_group_name_Hall '-C 2yc'
_symmetry_space_group_name_H-M 'C 1 2/c 1'
_atom_sites_solution_hydrogens geom
_atom_sites_solution_primary direct
_atom_sites_solution_secondary difmap
_audit_creation_method SHELXL-97
_cell_angle_alpha 90.00
_cell_angle_beta 118.741(8)
_cell_angle_gamma 90.00
_cell_formula_units_Z 4
_cell_length_a 23.061(4)
_cell_length_b 13.3482(10)
_cell_length_c 19.5859(18)
_cell_measurement_reflns_used ?12318
_cell_measurement_temperature 113(2)
_cell_measurement_theta_max 36.689
_cell_measurement_theta_min 2.520
_cell_volume 5286.2(12)
_computing_cell_refinement 'CrysAlis RED 1.171.13, Oxford Diffraction'
_computing_data_collection 'CrysAlis CCD 1.171.13, Oxford Diffraction'
_computing_data_reduction 'CrysAlis RED 1.171.13, Oxford Diffraction'
_computing_molecular_graphics SHELXL-97
_computing_publication_material SHELXL-97
_computing_structure_refinement 'SHELXL-97 (Sheldrick, 1997)'
_computing_structure_solution 'SHELXS-97 (Sheldrick, 1990)'
_diffrn_ambient_temperature 113(2)
_diffrn_measured_fraction_theta_full 0.997
_diffrn_measured_fraction_theta_max 0.997
_diffrn_measurement_device_type 'Sapphire2-CCD, Oxford Diffraction'
_diffrn_measurement_method '560 images at 1.0 deg. in \w and 30 sec.'
_diffrn_radiation_monochromator graphite
_diffrn_radiation_source 'Enhance (Mo) X-ray Source'
_diffrn_radiation_type MoK\a
_diffrn_radiation_wavelength 0.71073
_diffrn_reflns_av_R_equivalents 0.0387
_diffrn_reflns_av_sigmaI/netI 0.0365
_diffrn_reflns_limit_h_max 26
_diffrn_reflns_limit_h_min -27
_diffrn_reflns_limit_k_max 15
_diffrn_reflns_limit_k_min -11
_diffrn_reflns_limit_l_max 23
_diffrn_reflns_limit_l_min -23
_diffrn_reflns_number 21324
_diffrn_reflns_theta_full 25.00
_diffrn_reflns_theta_max 25.00
_diffrn_reflns_theta_min 2.58
_exptl_absorpt_coefficient_mu 1.449
_exptl_absorpt_correction_T_max 0.650
_exptl_absorpt_correction_T_min 0.600
_exptl_absorpt_correction_type empirical
_exptl_absorpt_process_details sadabs
_exptl_crystal_colour colourless
_exptl_crystal_density_diffrn 1.161
_exptl_crystal_density_method 'not measured'
_exptl_crystal_description prism
_exptl_crystal_F_000 1972
_exptl_crystal_size_max 0.34
_exptl_crystal_size_mid 0.33
_exptl_crystal_size_min 0.30
_refine_diff_density_max 1.505
_refine_diff_density_min -0.618
_refine_diff_density_rms 0.090
_refine_ls_extinction_method none
_refine_ls_goodness_of_fit_ref 1.021
_refine_ls_hydrogen_treatment constr
_refine_ls_matrix_type full
_refine_ls_number_parameters 250
_refine_ls_number_reflns 4637
_refine_ls_number_restraints 0
_refine_ls_restrained_S_all 1.021
_refine_ls_R_factor_all 0.0374
_refine_ls_R_factor_gt 0.0303
_refine_ls_shift/su_max 0.000
_refine_ls_shift/su_mean 0.000
_refine_ls_structure_factor_coef Fsqd
_refine_ls_weighting_details 'calc w=1/[\s^2^(Fo^2^)+(0.0535P)^2^+0.0000P] where P=(Fo^2^+2Fc^2^)/3'
_refine_ls_weighting_scheme calc
_refine_ls_wR_factor_gt 0.0763
_refine_ls_wR_factor_ref 0.0778
_reflns_number_gt 3956
_reflns_number_total 4637
_reflns_threshold_expression >2sigma(I)
_cod_data_source_file ic801432b_si_001_8.cif
_cod_data_source_block cvd150b
_cod_original_cell_volume 5286.2(11)
_cod_database_code 4306617

loop_
_symmetry_equiv_pos_as_xyz
'x, y, z'
'-x, y, -z+1/2'
'x+1/2, y+1/2, z'
'-x+1/2, y+1/2, -z+1/2'
'-x, -y, -z'
'x, -y, z-1/2'
'-x+1/2, -y+1/2, -z'
'x+1/2, -y+1/2, z-1/2'

loop_
_atom_site_label
_atom_site_type_symbol
_atom_site_fract_x
_atom_site_fract_y
_atom_site_fract_z
_atom_site_U_iso_or_equiv
_atom_site_adp_type
_atom_site_occupancy
_atom_site_symmetry_multiplicity
_atom_site_calc_flag
_atom_site_refinement_flags
_atom_site_disorder_assembly
_atom_site_disorder_group
C1 C 0.40023(15) 0.1162(2) 0.26207(18) 0.0215(7) Uani 1 1 d . . .
C2 C 0.5000 0.4347(4) 0.2500 0.0256(10) Uani 1 2 d S . .
C10 C 0.37429(15) 0.0416(3) 0.13613(18) 0.0242(7) Uani 1 1 d . . .
H10A H 0.3454 -0.0019 0.1487 0.029 Uiso 1 1 calc R . .
C11 C 0.33177(18) 0.0917(3) 0.05723(19) 0.0356(9) Uani 1 1 d . . .
H11A H 0.2976 0.1327 0.0598 0.053 Uiso 1 1 calc R . .
H11B H 0.3108 0.0402 0.0171 0.053 Uiso 1 1 calc R . .
H11C H 0.3597 0.1344 0.0443 0.053 Uiso 1 1 calc R . .
C12 C 0.42792(17) -0.0240(3) 0.1328(2) 0.0338(8) Uani 1 1 d . . .
H12A H 0.4547 -0.0562 0.1834 0.051 Uiso 1 1 calc R . .
H12B H 0.4564 0.0180 0.1202 0.051 Uiso 1 1 calc R . .
H12C H 0.4068 -0.0754 0.0926 0.051 Uiso 1 1 calc R . .
C20 C 0.43477(17) 0.2028(3) 0.38600(19) 0.0299(8) Uani 1 1 d . . .
H20A H 0.3943 0.1689 0.3813 0.036 Uiso 1 1 calc R . .
C21 C 0.4244(2) 0.3161(3) 0.3836(2) 0.0435(10) Uani 1 1 d . . .
H21A H 0.3864 0.3347 0.3338 0.065 Uiso 1 1 calc R . .
H21B H 0.4640 0.3503 0.3893 0.065 Uiso 1 1 calc R . .
H21C H 0.4160 0.3359 0.4263 0.065 Uiso 1 1 calc R . .
C22 C 0.49415(18) 0.1720(4) 0.46361(19) 0.0414(9) Uani 1 1 d . . .
H22A H 0.5000 0.0992 0.4645 0.062 Uiso 1 1 calc R . .
H22B H 0.4863 0.1918 0.5066 0.062 Uiso 1 1 calc R . .
H22C H 0.5341 0.2052 0.4693 0.062 Uiso 1 1 calc R . .
C30 C 0.28207(17) 0.0811(3) 0.2177(3) 0.0481(11) Uani 1 1 d . . .
H30A H 0.2836 0.1103 0.1715 0.058 Uiso 1 1 calc R . .
C31 C 0.23690(18) -0.0081(3) 0.1820(2) 0.0446(10) Uani 1 1 d . . .
H31A H 0.2588 -0.0575 0.1651 0.067 Uiso 1 1 calc R . .
H31B H 0.1957 0.0140 0.1370 0.067 Uiso 1 1 calc R . .
H31C H 0.2269 -0.0385 0.2207 0.067 Uiso 1 1 calc R . .
C32 C 0.2534(2) 0.1625(5) 0.2402(4) 0.0856(19) Uani 1 1 d . . .
H32A H 0.2849 0.2181 0.2606 0.128 Uiso 1 1 calc R . .
H32B H 0.2429 0.1392 0.2806 0.128 Uiso 1 1 calc R . .
H32C H 0.2127 0.1853 0.1948 0.128 Uiso 1 1 calc R . .
C33 C 0.37702(19) -0.0190(3) 0.3316(2) 0.0377(9) Uani 1 1 d . . .
H33A H 0.4235 0.0010 0.3688 0.045 Uiso 1 1 calc R . .
C34 C 0.3816(2) -0.1225(3) 0.3003(3) 0.0527(11) Uani 1 1 d . . .
H34A H 0.4048 -0.1165 0.2697 0.079 Uiso 1 1 calc R . .
H34B H 0.3370 -0.1487 0.2673 0.079 Uiso 1 1 calc R . .
H34C H 0.4060 -0.1683 0.3441 0.079 Uiso 1 1 calc R . .
C35 C 0.3405(2) -0.0235(4) 0.3795(3) 0.0603(13) Uani 1 1 d . . .
H35A H 0.3386 0.0437 0.3984 0.090 Uiso 1 1 calc R . .
H35B H 0.3641 -0.0686 0.4239 0.090 Uiso 1 1 calc R . .
H35C H 0.2955 -0.0485 0.3467 0.090 Uiso 1 1 calc R . .
C40 C 0.60792(16) 0.4222(3) 0.3675(2) 0.0312(8) Uani 1 1 d . . .
H40A H 0.6069 0.4966 0.3605 0.037 Uiso 1 1 calc R . .
C41 C 0.66370(17) 0.3780(3) 0.3548(2) 0.0405(10) Uani 1 1 d . . .
H41A H 0.6554 0.3936 0.3020 0.061 Uiso 1 1 calc R . .
H41B H 0.6651 0.3052 0.3618 0.061 Uiso 1 1 calc R . .
H41C H 0.7061 0.4071 0.3927 0.061 Uiso 1 1 calc R . .
C42 C 0.62010(19) 0.3990(3) 0.4495(2) 0.0453(10) Uani 1 1 d . . .
H42A H 0.5842 0.4272 0.4567 0.068 Uiso 1 1 calc R . .
H42B H 0.6623 0.4285 0.4876 0.068 Uiso 1 1 calc R . .
H42C H 0.6217 0.3262 0.4569 0.068 Uiso 1 1 calc R . .
C50 C 0.4935(2) 0.5891(3) 0.3137(3) 0.0577(13) Uani 1 1 d . . .
H50A H 0.5115 0.5387 0.3568 0.069 Uiso 1 1 calc R . .
C51 C 0.4242(3) 0.6048(4) 0.2970(4) 0.0814(18) Uani 1 1 d . . .
H51A H 0.3986 0.5436 0.2745 0.122 Uiso 1 1 calc R . .
H51B H 0.4046 0.6602 0.2601 0.122 Uiso 1 1 calc R . .
H51C H 0.4235 0.6209 0.3455 0.122 Uiso 1 1 calc R . .
C52 C 0.5368(2) 0.6816(4) 0.3486(3) 0.0722(16) Uani 1 1 d . . .
H52A H 0.5820 0.6669 0.3591 0.108 Uiso 1 1 calc R . .
H52B H 0.5373 0.6997 0.3974 0.108 Uiso 1 1 calc R . .
H52C H 0.5190 0.7375 0.3118 0.108 Uiso 1 1 calc R . .
C100 C 0.2124(3) 0.2534(5) 0.5454(4) 0.091(2) Uani 1 1 d . . .
H10B H 0.1705 0.2881 0.5106 0.109 Uiso 1 1 calc R . .
H10C H 0.2112 0.2336 0.5934 0.109 Uiso 1 1 calc R . .
C101 C 0.2203(3) 0.1625(4) 0.5056(3) 0.0650(13) Uani 1 1 d . . .
H10D H 0.2184 0.0968 0.5230 0.078 Uiso 1 1 calc R . .
C102 C 0.2317(3) 0.1802(6) 0.4354(3) 0.0883(18) Uani 1 1 d . . .
H10E H 0.2398 0.1152 0.4173 0.106 Uiso 1 1 calc R . .
H10F H 0.1913 0.2099 0.3923 0.106 Uiso 1 1 calc R . .
Dy1 Dy 0.5000 0.223467(17) 0.2500 0.02016(9) Uani 1 2 d S . .
N1 N 0.40502(12) 0.1175(2) 0.19683(14) 0.0215(6) Uani 1 1 d . . .
N2 N 0.44477(12) 0.1710(2) 0.32060(14) 0.0236(6) Uani 1 1 d . . .
N3 N 0.35178(12) 0.0575(2) 0.26925(15) 0.0252(6) Uani 1 1 d . . .
N4 N 0.54413(13) 0.3802(2) 0.30997(16) 0.0264(6) Uani 1 1 d . . .
N5 N 0.5000 0.5405(3) 0.2500 0.0331(10) Uani 1 2 d S . .

loop_
_atom_site_aniso_label
_atom_site_aniso_U_11
_atom_site_aniso_U_22
_atom_site_aniso_U_33
_atom_site_aniso_U_23
_atom_site_aniso_U_13
_atom_site_aniso_U_12
C1 0.0196(15) 0.0211(17) 0.0245(16) 0.0035(13) 0.0112(13) 0.0057(13)
C2 0.018(2) 0.028(3) 0.034(3) 0.000 0.015(2) 0.000
C10 0.0223(16) 0.0282(19) 0.0254(17) -0.0052(14) 0.0141(14) -0.0084(14)
C11 0.0316(19) 0.044(2) 0.0264(18) -0.0067(17) 0.0099(16) -0.0072(17)
C12 0.0286(18) 0.038(2) 0.037(2) -0.0137(17) 0.0174(16) -0.0072(17)
C20 0.0280(17) 0.040(2) 0.0245(17) -0.0055(15) 0.0145(15) 0.0012(15)
C21 0.044(2) 0.046(2) 0.040(2) -0.012(2) 0.0205(19) 0.006(2)
C22 0.040(2) 0.060(3) 0.0232(18) -0.0036(19) 0.0149(16) 0.007(2)
C30 0.0177(18) 0.048(3) 0.065(3) -0.013(2) 0.0090(18) -0.0012(18)
C31 0.0252(19) 0.059(3) 0.048(2) -0.006(2) 0.0162(18) -0.0093(18)
C32 0.040(3) 0.078(4) 0.103(4) -0.021(4) 0.006(3) 0.011(3)
C33 0.035(2) 0.046(2) 0.032(2) 0.0102(17) 0.0164(17) -0.0055(18)
C34 0.053(3) 0.038(2) 0.060(3) 0.016(2) 0.022(2) -0.002(2)
C35 0.057(3) 0.088(4) 0.046(3) 0.014(2) 0.033(2) -0.015(3)
C40 0.0229(17) 0.0277(19) 0.0324(19) -0.0060(16) 0.0048(15) -0.0031(15)
C41 0.0217(18) 0.046(2) 0.043(2) -0.0059(18) 0.0068(17) 0.0001(17)
C42 0.033(2) 0.057(3) 0.034(2) -0.0125(19) 0.0065(17) -0.0066(19)
C50 0.044(2) 0.043(3) 0.083(3) -0.027(2) 0.027(2) -0.001(2)
C51 0.063(3) 0.089(4) 0.108(5) -0.039(4) 0.053(3) -0.014(3)
C52 0.047(3) 0.050(3) 0.107(4) -0.038(3) 0.027(3) -0.009(2)
C100 0.066(4) 0.109(5) 0.096(5) 0.016(4) 0.037(4) 0.012(3)
C101 0.091(4) 0.055(3) 0.061(3) 0.001(3) 0.046(3) 0.001(3)
C102 0.061(3) 0.115(5) 0.078(4) 0.006(4) 0.025(3) -0.019(4)
Dy1 0.01692(12) 0.02133(13) 0.02108(12) 0.000 0.00820(9) 0.000
N1 0.0187(13) 0.0275(15) 0.0194(13) -0.0018(11) 0.0101(11) -0.0030(11)
N2 0.0239(14) 0.0266(15) 0.0228(14) -0.0029(12) 0.0132(12) -0.0021(13)
N3 0.0171(13) 0.0360(17) 0.0245(14) 0.0024(12) 0.0117(11) -0.0027(12)
N4 0.0163(13) 0.0250(16) 0.0294(15) -0.0030(12) 0.0042(12) -0.0013(12)
N5 0.027(2) 0.025(2) 0.045(3) 0.000 0.016(2) 0.000

loop_
_atom_type_symbol
_atom_type_description
_atom_type_scat_dispersion_real
_atom_type_scat_dispersion_imag
_atom_type_scat_source
C C 0.0033 0.0016 'International Tables Vol C Tables 4.2.6.8 and 6.1.1.4'
H H 0.0000 0.0000 'International Tables Vol C Tables 4.2.6.8 and 6.1.1.4'
Dy Dy -0.1892 4.4098 'International Tables Vol C Tables 4.2.6.8 and 6.1.1.4'
N N 0.0061 0.0033 'International Tables Vol C Tables 4.2.6.8 and 6.1.1.4'

loop_
_geom_angle_atom_site_label_1
_geom_angle_atom_site_label_2
_geom_angle_atom_site_label_3
_geom_angle
_geom_angle_site_symmetry_1
_geom_angle_site_symmetry_3
_geom_angle_publ_flag
N2 C1 N1 115.6(3) . . ?
N2 C1 N3 122.2(3) . . ?
N1 C1 N3 122.1(3) . . ?
N2 C1 Dy1 57.96(16) . . ?
N1 C1 Dy1 57.71(16) . . ?
N3 C1 Dy1 177.1(2) . . ?
N4 C2 N4 114.2(4) 2_655 . ?
N4 C2 N5 122.9(2) 2_655 . ?
N4 C2 N5 122.9(2) . . ?
N4 C2 Dy1 57.1(2) 2_655 . ?
N4 C2 Dy1 57.1(2) . . ?
N5 C2 Dy1 180.000(1) . . ?
N1 C10 C11 110.1(3) . . ?
N1 C10 C12 110.1(3) . . ?
C11 C10 C12 110.1(3) . . ?
N1 C10 H10A 108.9 . . ?
C11 C10 H10A 108.9 . . ?
C12 C10 H10A 108.9 . . ?
C10 C11 H11A 109.5 . . ?
C10 C11 H11B 109.5 . . ?
H11A C11 H11B 109.5 . . ?
C10 C11 H11C 109.5 . . ?
H11A C11 H11C 109.5 . . ?
H11B C11 H11C 109.5 . . ?
C10 C12 H12A 109.5 . . ?
C10 C12 H12B 109.5 . . ?
H12A C12 H12B 109.5 . . ?
C10 C12 H12C 109.5 . . ?
H12A C12 H12C 109.5 . . ?
H12B C12 H12C 109.5 . . ?
N2 C20 C21 110.4(3) . . ?
N2 C20 C22 110.3(3) . . ?
C21 C20 C22 110.4(3) . . ?
N2 C20 H20A 108.6 . . ?
C21 C20 H20A 108.6 . . ?
C22 C20 H20A 108.6 . . ?
C20 C21 H21A 109.5 . . ?
C20 C21 H21B 109.5 . . ?
H21A C21 H21B 109.5 . . ?
C20 C21 H21C 109.5 . . ?
H21A C21 H21C 109.5 . . ?
H21B C21 H21C 109.5 . . ?
C20 C22 H22A 109.5 . . ?
C20 C22 H22B 109.5 . . ?
H22A C22 H22B 109.5 . . ?
C20 C22 H22C 109.5 . . ?
H22A C22 H22C 109.5 . . ?
H22B C22 H22C 109.5 . . ?
C32 C30 N3 117.6(4) . . ?
C32 C30 C31 114.7(4) . . ?
N3 C30 C31 115.6(3) . . ?
C32 C30 H30A 101.7 . . ?
N3 C30 H30A 101.7 . . ?
C31 C30 H30A 101.7 . . ?
C30 C31 H31A 109.5 . . ?
C30 C31 H31B 109.5 . . ?
H31A C31 H31B 109.5 . . ?
C30 C31 H31C 109.5 . . ?
H31A C31 H31C 109.5 . . ?
H31B C31 H31C 109.5 . . ?
C30 C32 H32A 109.5 . . ?
C30 C32 H32B 109.5 . . ?
H32A C32 H32B 109.5 . . ?
C30 C32 H32C 109.5 . . ?
H32A C32 H32C 109.5 . . ?
H32B C32 H32C 109.5 . . ?
N3 C33 C35 114.7(3) . . ?
N3 C33 C34 111.5(3) . . ?
C35 C33 C34 111.9(4) . . ?
N3 C33 H33A 106.0 . . ?
C35 C33 H33A 106.0 . . ?
C34 C33 H33A 106.0 . . ?
C33 C34 H34A 109.5 . . ?
C33 C34 H34B 109.5 . . ?
H34A C34 H34B 109.5 . . ?
C33 C34 H34C 109.5 . . ?
H34A C34 H34C 109.5 . . ?
H34B C34 H34C 109.5 . . ?
C33 C35 H35A 109.5 . . ?
C33 C35 H35B 109.5 . . ?
H35A C35 H35B 109.5 . . ?
C33 C35 H35C 109.5 . . ?
H35A C35 H35C 109.5 . . ?
H35B C35 H35C 109.5 . . ?
N4 C40 C42 109.9(3) . . ?
N4 C40 C41 109.7(3) . . ?
C42 C40 C41 110.3(3) . . ?
N4 C40 H40A 109.0 . . ?
C42 C40 H40A 109.0 . . ?
C41 C40 H40A 109.0 . . ?
C40 C41 H41A 109.5 . . ?
C40 C41 H41B 109.5 . . ?
H41A C41 H41B 109.5 . . ?
C40 C41 H41C 109.5 . . ?
H41A C41 H41C 109.5 . . ?
H41B C41 H41C 109.5 . . ?
C40 C42 H42A 109.5 . . ?
C40 C42 H42B 109.5 . . ?
H42A C42 H42B 109.5 . . ?
C40 C42 H42C 109.5 . . ?
H42A C42 H42C 109.5 . . ?
H42B C42 H42C 109.5 . . ?
N5 C50 C51 114.3(4) . . ?
N5 C50 C52 115.0(4) . . ?
C51 C50 C52 112.9(4) . . ?
N5 C50 H50A 104.3 . . ?
C51 C50 H50A 104.3 . . ?
C52 C50 H50A 104.3 . . ?
C50 C51 H51A 109.5 . . ?
C50 C51 H51B 109.5 . . ?
H51A C51 H51B 109.5 . . ?
C50 C51 H51C 109.5 . . ?
H51A C51 H51C 109.5 . . ?
H51B C51 H51C 109.5 . . ?
C50 C52 H52A 109.5 . . ?
C50 C52 H52B 109.5 . . ?
H52A C52 H52B 109.5 . . ?
C50 C52 H52C 109.5 . . ?
H52A C52 H52C 109.5 . . ?
H52B C52 H52C 109.5 . . ?
C102 C100 C101 108.2(6) 7_556 . ?
C102 C100 H10B 110.1 7_556 . ?
C101 C100 H10B 110.1 . . ?
C102 C100 H10C 110.1 7_556 . ?
C101 C100 H10C 110.1 . . ?
H10B C100 H10C 108.4 . . ?
C100 C101 C102 117.1(6) . . ?
C100 C101 H10D 121.4 . . ?
C102 C101 H10D 121.4 . . ?
C100 C102 C101 111.9(5) 7_556 . ?
C100 C102 H10E 109.2 7_556 . ?
C101 C102 H10E 109.2 . . ?
C100 C102 H10F 109.2 7_556 . ?
C101 C102 H10F 109.2 . . ?
H10E C102 H10F 107.9 . . ?
N4 Dy1 N4 56.54(13) . 2_655 ?
N4 Dy1 N1 145.42(9) . . ?
N4 Dy1 N1 102.79(9) 2_655 . ?
N4 Dy1 N1 102.79(9) . 2_655 ?
N4 Dy1 N1 145.42(9) 2_655 2_655 ?
N1 Dy1 N1 107.25(13) . 2_655 ?
N4 Dy1 N2 101.11(9) . . ?
N4 Dy1 N2 108.86(9) 2_655 . ?
N1 Dy1 N2 56.37(9) . . ?
N1 Dy1 N2 101.91(9) 2_655 . ?
N4 Dy1 N2 108.86(9) . 2_655 ?
N4 Dy1 N2 101.11(10) 2_655 2_655 ?
N1 Dy1 N2 101.91(9) . 2_655 ?
N1 Dy1 N2 56.37(9) 2_655 2_655 ?
N2 Dy1 N2 145.93(14) . 2_655 ?
N4 Dy1 C1 125.42(9) . . ?
N4 Dy1 C1 108.45(9) 2_655 . ?
N1 Dy1 C1 28.22(9) . . ?
N1 Dy1 C1 106.13(9) 2_655 . ?
N2 Dy1 C1 28.15(9) . . ?
N2 Dy1 C1 125.71(9) 2_655 . ?
N4 Dy1 C1 108.45(9) . 2_655 ?
N4 Dy1 C1 125.42(9) 2_655 2_655 ?
N1 Dy1 C1 106.13(9) . 2_655 ?
N1 Dy1 C1 28.22(9) 2_655 2_655 ?
N2 Dy1 C1 125.71(9) . 2_655 ?
N2 Dy1 C1 28.15(9) 2_655 2_655 ?
C1 Dy1 C1 118.85(13) . 2_655 ?
N4 Dy1 C2 28.27(7) . . ?
N4 Dy1 C2 28.27(7) 2_655 . ?
N1 Dy1 C2 126.37(6) . . ?
N1 Dy1 C2 126.37(6) 2_655 . ?
N2 Dy1 C2 107.04(7) . . ?
N2 Dy1 C2 107.04(7) 2_655 . ?
C1 Dy1 C2 120.57(6) . . ?
C1 Dy1 C2 120.57(6) 2_655 . ?
C1 N1 C10 122.7(3) . . ?
C1 N1 Dy1 94.07(19) . . ?
C10 N1 Dy1 138.69(19) . . ?
C1 N2 C20 122.0(3) . . ?
C1 N2 Dy1 93.89(18) . . ?
C20 N2 Dy1 140.3(2) . . ?
C1 N3 C30 117.8(3) . . ?
C1 N3 C33 116.4(3) . . ?
C30 N3 C33 125.7(3) . . ?
C2 N4 C40 121.6(3) . . ?
C2 N4 Dy1 94.6(2) . . ?
C40 N4 Dy1 138.5(2) . . ?
C2 N5 C50 116.1(3) . . ?
C2 N5 C50 116.1(3) . 2_655 ?
C50 N5 C50 127.9(5) . 2_655 ?

loop_
_geom_bond_atom_site_label_1
_geom_bond_atom_site_label_2
_geom_bond_distance
_geom_bond_site_symmetry_2
_geom_bond_publ_flag
C1 N2 1.331(4) . ?
C1 N1 1.334(4) . ?
C1 N3 1.426(4) . ?
C1 Dy1 2.815(3) . ?
C2 N4 1.340(4) 2_655 ?
C2 N4 1.340(4) . ?
C2 N5 1.412(6) . ?
C2 Dy1 2.820(5) . ?
C10 N1 1.460(4) . ?
C10 C11 1.529(5) . ?
C10 C12 1.542(5) . ?
C10 H10A 1.0000 . ?
C11 H11A 0.9800 . ?
C11 H11B 0.9800 . ?
C11 H11C 0.9800 . ?
C12 H12A 0.9800 . ?
C12 H12B 0.9800 . ?
C12 H12C 0.9800 . ?
C20 N2 1.469(4) . ?
C20 C21 1.528(5) . ?
C20 C22 1.534(5) . ?
C20 H20A 1.0000 . ?
C21 H21A 0.9800 . ?
C21 H21B 0.9800 . ?
C21 H21C 0.9800 . ?
C22 H22A 0.9800 . ?
C22 H22B 0.9800 . ?
C22 H22C 0.9800 . ?
C30 C32 1.447(6) . ?
C30 N3 1.464(4) . ?
C30 C31 1.514(5) . ?
C30 H30A 1.0000 . ?
C31 H31A 0.9800 . ?
C31 H31B 0.9800 . ?
C31 H31C 0.9800 . ?
C32 H32A 0.9800 . ?
C32 H32B 0.9800 . ?
C32 H32C 0.9800 . ?
C33 N3 1.480(4) . ?
C33 C35 1.533(5) . ?
C33 C34 1.535(6) . ?
C33 H33A 1.0000 . ?
C34 H34A 0.9800 . ?
C34 H34B 0.9800 . ?
C34 H34C 0.9800 . ?
C35 H35A 0.9800 . ?
C35 H35B 0.9800 . ?
C35 H35C 0.9800 . ?
C40 N4 1.468(4) . ?
C40 C42 1.524(5) . ?
C40 C41 1.539(5) . ?
C40 H40A 1.0000 . ?
C41 H41A 0.9800 . ?
C41 H41B 0.9800 . ?
C41 H41C 0.9800 . ?
C42 H42A 0.9800 . ?
C42 H42B 0.9800 . ?
C42 H42C 0.9800 . ?
C50 N5 1.477(5) . ?
C50 C51 1.485(6) . ?
C50 C52 1.527(6) . ?
C50 H50A 1.0000 . ?
C51 H51A 0.9800 . ?
C51 H51B 0.9800 . ?
C51 H51C 0.9800 . ?
C52 H52A 0.9800 . ?
C52 H52B 0.9800 . ?
C52 H52C 0.9800 . ?
C100 C102 1.456(8) 7_556 ?
C100 C101 1.501(8) . ?
C100 H10B 0.9900 . ?
C100 H10C 0.9900 . ?
C101 C102 1.536(7) . ?
C101 H10D 0.9500 . ?
C102 C100 1.456(8) 7_556 ?
C102 H10E 0.9900 . ?
C102 H10F 0.9900 . ?
Dy1 N4 2.376(3) . ?
Dy1 N4 2.376(3) 2_655 ?
Dy1 N1 2.385(3) . ?
Dy1 N1 2.385(3) 2_655 ?
Dy1 N2 2.391(2) . ?
Dy1 N2 2.391(2) 2_655 ?
Dy1 C1 2.815(3) 2_655 ?
N5 C50 1.477(5) 2_655 ?

loop_
_geom_torsion_atom_site_label_1
_geom_torsion_atom_site_label_2
_geom_torsion_atom_site_label_3
_geom_torsion_atom_site_label_4
_geom_torsion
_geom_torsion_site_symmetry_1
_geom_torsion_site_symmetry_2
_geom_torsion_site_symmetry_3
_geom_torsion_site_symmetry_4
_geom_torsion_publ_flag
C102 C100 C101 C102 -52.4(8) 7_556 . . . ?
C100 C101 C102 C100 54.3(8) . . . 7_556 ?
N2 C1 Dy1 N4 -34.1(2) . . . . ?
N1 C1 Dy1 N4 144.21(18) . . . . ?
N3 C1 Dy1 N4 -129(4) . . . . ?
N2 C1 Dy1 N4 -95.7(2) . . . 2_655 ?
N1 C1 Dy1 N4 82.6(2) . . . 2_655 ?
N3 C1 Dy1 N4 169(4) . . . 2_655 ?
N2 C1 Dy1 N1 -178.3(3) . . . . ?
N3 C1 Dy1 N1 87(4) . . . . ?
N2 C1 Dy1 N1 85.1(2) . . . 2_655 ?
N1 C1 Dy1 N1 -96.5(2) . . . 2_655 ?
N3 C1 Dy1 N1 -10(4) . . . 2_655 ?
N1 C1 Dy1 N2 178.3(3) . . . . ?
N3 C1 Dy1 N2 -95(4) . . . . ?
N2 C1 Dy1 N2 144.97(18) . . . 2_655 ?
N1 C1 Dy1 N2 -36.7(2) . . . 2_655 ?
N3 C1 Dy1 N2 50(4) . . . 2_655 ?
N2 C1 Dy1 C1 112.51(19) . . . 2_655 ?
N1 C1 Dy1 C1 -69.16(18) . . . 2_655 ?
N3 C1 Dy1 C1 17(4) . . . 2_655 ?
N2 C1 Dy1 C2 -67.49(19) . . . . ?
N1 C1 Dy1 C2 110.84(18) . . . . ?
N3 C1 Dy1 C2 -163(4) . . . . ?
N4 C2 Dy1 N4 180.000(1) 2_655 . . . ?
N5 C2 Dy1 N4 -114(100) . . . . ?
N4 C2 Dy1 N4 180.000(1) . . . 2_655 ?
N5 C2 Dy1 N4 66(100) . . . 2_655 ?
N4 C2 Dy1 N1 -37.88(16) 2_655 . . . ?
N4 C2 Dy1 N1 142.12(16) . . . . ?
N5 C2 Dy1 N1 28(100) . . . . ?
N4 C2 Dy1 N1 142.12(16) 2_655 . . 2_655 ?
N4 C2 Dy1 N1 -37.88(16) . . . 2_655 ?
N5 C2 Dy1 N1 -152(100) . . . 2_655 ?
N4 C2 Dy1 N2 -98.29(15) 2_655 . . . ?
N4 C2 Dy1 N2 81.71(15) . . . . ?
N5 C2 Dy1 N2 -32(100) . . . . ?
N4 C2 Dy1 N2 81.71(15) 2_655 . . 2_655 ?
N4 C2 Dy1 N2 -98.29(15) . . . 2_655 ?
N5 C2 Dy1 N2 148(100) . . . 2_655 ?
N4 C2 Dy1 C1 -71.17(16) 2_655 . . . ?
N4 C2 Dy1 C1 108.83(16) . . . . ?
N5 C2 Dy1 C1 -5(100) . . . . ?
N4 C2 Dy1 C1 108.83(16) 2_655 . . 2_655 ?
N4 C2 Dy1 C1 -71.17(16) . . . 2_655 ?
N5 C2 Dy1 C1 175(100) . . . 2_655 ?
N2 C1 N1 C10 161.6(3) . . . . ?
N3 C1 N1 C10 -16.5(5) . . . . ?
Dy1 C1 N1 C10 160.1(3) . . . . ?
N2 C1 N1 Dy1 1.6(3) . . . . ?
N3 C1 N1 Dy1 -176.6(3) . . . . ?
C11 C10 N1 C1 127.3(3) . . . . ?
C12 C10 N1 C1 -111.2(3) . . . . ?
C11 C10 N1 Dy1 -83.7(4) . . . . ?
C12 C10 N1 Dy1 37.9(4) . . . . ?
N4 Dy1 N1 C1 -57.1(3) . . . . ?
N4 Dy1 N1 C1 -105.26(19) 2_655 . . . ?
N1 Dy1 N1 C1 92.09(18) 2_655 . . . ?
N2 Dy1 N1 C1 -0.95(17) . . . . ?
N2 Dy1 N1 C1 150.27(18) 2_655 . . . ?
C1 Dy1 N1 C1 121.56(19) 2_655 . . . ?
C2 Dy1 N1 C1 -87.91(18) . . . . ?
N4 Dy1 N1 C10 148.7(3) . . . . ?
N4 Dy1 N1 C10 100.5(3) 2_655 . . . ?
N1 Dy1 N1 C10 -62.2(3) 2_655 . . . ?
N2 Dy1 N1 C10 -155.2(3) . . . . ?
N2 Dy1 N1 C10 -4.0(3) 2_655 . . . ?
C1 Dy1 N1 C10 -154.2(4) . . . . ?
C1 Dy1 N1 C10 -32.7(3) 2_655 . . . ?
C2 Dy1 N1 C10 117.8(3) . . . . ?
N1 C1 N2 C20 160.7(3) . . . . ?
N3 C1 N2 C20 -21.1(5) . . . . ?
Dy1 C1 N2 C20 162.3(3) . . . . ?
N1 C1 N2 Dy1 -1.6(3) . . . . ?
N3 C1 N2 Dy1 176.6(3) . . . . ?
C21 C20 N2 C1 -111.2(4) . . . . ?
C22 C20 N2 C1 126.6(3) . . . . ?
C21 C20 N2 Dy1 40.4(4) . . . . ?
C22 C20 N2 Dy1 -81.8(4) . . . . ?
N4 Dy1 N2 C1 152.24(18) . . . . ?
N4 Dy1 N2 C1 94.0(2) 2_655 . . . ?
N1 Dy1 N2 C1 0.95(17) . . . . ?
N1 Dy1 N2 C1 -101.98(19) 2_655 . . . ?
N2 Dy1 N2 C1 -56.29(18) 2_655 . . . ?
C1 Dy1 N2 C1 -85.2(2) 2_655 . . . ?
C2 Dy1 N2 C1 123.71(18) . . . . ?
N4 Dy1 N2 C20 -3.9(3) . . . . ?
N4 Dy1 N2 C20 -62.1(3) 2_655 . . . ?
N1 Dy1 N2 C20 -155.2(4) . . . . ?
N1 Dy1 N2 C20 101.9(3) 2_655 . . . ?
N2 Dy1 N2 C20 147.5(3) 2_655 . . . ?
C1 Dy1 N2 C20 -156.2(4) . . . . ?
C1 Dy1 N2 C20 118.6(3) 2_655 . . . ?
C2 Dy1 N2 C20 -32.5(3) . . . . ?
N2 C1 N3 C30 119.1(4) . . . . ?
N1 C1 N3 C30 -62.9(4) . . . . ?
Dy1 C1 N3 C30 -148(4) . . . . ?
N2 C1 N3 C33 -57.8(4) . . . . ?
N1 C1 N3 C33 120.2(3) . . . . ?
Dy1 C1 N3 C33 35(4) . . . . ?
C32 C30 N3 C1 -82.5(5) . . . . ?
C31 C30 N3 C1 136.9(4) . . . . ?
C32 C30 N3 C33 94.1(5) . . . . ?
C31 C30 N3 C33 -46.5(5) . . . . ?
C35 C33 N3 C1 135.7(3) . . . . ?
C34 C33 N3 C1 -95.8(4) . . . . ?
C35 C33 N3 C30 -40.9(5) . . . . ?
C34 C33 N3 C30 87.6(4) . . . . ?
N4 C2 N4 C40 158.7(3) 2_655 . . . ?
N5 C2 N4 C40 -21.3(3) . . . . ?
Dy1 C2 N4 C40 158.7(3) . . . . ?
N4 C2 N4 Dy1 0.0 2_655 . . . ?
N5 C2 N4 Dy1 180.000(1) . . . . ?
C42 C40 N4 C2 131.8(3) . . . . ?
C41 C40 N4 C2 -106.8(3) . . . . ?
C42 C40 N4 Dy1 -81.3(4) . . . . ?
C41 C40 N4 Dy1 40.1(5) . . . . ?
N4 Dy1 N4 C2 0.0 2_655 . . . ?
N1 Dy1 N4 C2 -60.6(2) . . . . ?
N1 Dy1 N4 C2 149.54(13) 2_655 . . . ?
N2 Dy1 N4 C2 -105.38(14) . . . . ?
N2 Dy1 N4 C2 91.05(14) 2_655 . . . ?
C1 Dy1 N4 C2 -89.73(16) . . . . ?
C1 Dy1 N4 C2 120.79(13) 2_655 . . . ?
N4 Dy1 N4 C40 -152.2(4) 2_655 . . . ?
N1 Dy1 N4 C40 147.2(3) . . . . ?
N1 Dy1 N4 C40 -2.6(3) 2_655 . . . ?
N2 Dy1 N4 C40 102.4(3) . . . . ?
N2 Dy1 N4 C40 -61.1(3) 2_655 . . . ?
C1 Dy1 N4 C40 118.1(3) . . . . ?
C1 Dy1 N4 C40 -31.4(3) 2_655 . . . ?
C2 Dy1 N4 C40 -152.2(4) . . . . ?
N4 C2 N5 C50 121.8(2) 2_655 . . . ?
N4 C2 N5 C50 -58.2(2) . . . . ?
Dy1 C2 N5 C50 56(100) . . . . ?
N4 C2 N5 C50 -58.2(2) 2_655 . . 2_655 ?
N4 C2 N5 C50 121.8(2) . . . 2_655 ?
Dy1 C2 N5 C50 -124(100) . . . 2_655 ?
C51 C50 N5 C2 -87.2(5) . . . . ?
C52 C50 N5 C2 139.9(3) . . . . ?
C51 C50 N5 C50 92.8(5) . . . 2_655 ?
C52 C50 N5 C50 -40.1(3) . . . 2_655 ?
